data_4100619
_journal_name_full 'Journal of the American Chemical Society'
_journal_paper_doi 10.1021/ja042510p
_journal_year 2005
_chemical_formula_sum 'C52 H40 N2 O6 P2 Ru3'
_chemical_formula_weight 1154.01
_space_group_IT_number 15
_symmetry_cell_setting monoclinic
_symmetry_space_group_name_Hall '-C 2yc'
_symmetry_space_group_name_H-M 'C 1 2/c 1'
_cell_angle_alpha 90.00
_cell_angle_beta 121.2210(10)
_cell_angle_gamma 90.00
_cell_formula_units_Z 4
_cell_length_a 34.013(2)
_cell_length_b 8.9515(5)
_cell_length_c 18.0183(11)
_cell_measurement_temperature 243(2)
_cell_volume 4691.4(5)
_diffrn_ambient_temperature 243(2)
_exptl_crystal_density_diffrn 1.634
_cod_depositor_comments
;
The following automatic conversions were performed:
'_symmetry_cell_setting' value 'Monoclinic' changed to 'monoclinic'
according to '/home/saulius/struct/CIF-dictionaries/cif_core.dic'
dictionary named 'cif_core.dic' version 2.4.1 from 2010-06-29.

Automatic conversion script
Id: cif_fix_enum 1527 2010-12-29 10:47:43Z saulius 
;
_cod_original_sg_symbol_H-M 'C 2/c'
_cod_database_code 4100619

loop_
_symmetry_equiv_pos_as_xyz
'x, y, z'
'-x, y, -z+1/2'
'x+1/2, y+1/2, z'
'-x+1/2, y+1/2, -z+1/2'
'-x, -y, -z'
'x, -y, z-1/2'
'-x+1/2, -y+1/2, -z'
'x+1/2, -y+1/2, z-1/2'

loop_
_atom_site_label
_atom_site_type_symbol
_atom_site_fract_x
_atom_site_fract_y
_atom_site_fract_z
_atom_site_U_iso_or_equiv
_atom_site_adp_type
_atom_site_occupancy
_atom_site_symmetry_multiplicity
_atom_site_calc_flag
_atom_site_refinement_flags
_atom_site_disorder_assembly
_atom_site_disorder_group
Ru1 Ru 0.048044(5) 0.509091(15) 0.311449(9) 0.02307(6) Uani 1 1 d . . .
Ru2 Ru 0.0000 0.79846(2) 0.2500 0.02461(7) Uani 1 2 d S . .
P P 0.122752(15) 0.55842(5) 0.42765(3) 0.02519(11) Uani 1 1 d . . .
O1 O 0.06987(7) 0.21073(17) 0.26142(12) 0.0553(5) Uani 1 1 d . . .
O2 O 0.01183(5) 0.3701(2) 0.41918(10) 0.0503(4) Uani 1 1 d . . .
O3 O 0.05392(7) 1.0299(2) 0.38769(12) 0.0594(5) Uani 1 1 d . . .
C1 C 0.06119(7) 0.3216(2) 0.28127(13) 0.0329(4) Uani 1 1 d . . .
C2 C 0.02517(6) 0.4232(2) 0.37853(13) 0.0320(4) Uani 1 1 d . . .
C3 C 0.03443(7) 0.9422(2) 0.33399(14) 0.0346(4) Uani 1 1 d . . .
H1 H 0.0355(8) 0.685(3) 0.3369(16) 0.046(7) Uiso 1 1 d . . .
N1 N 0.04384(6) 0.7608(2) 0.20165(11) 0.0357(4) Uani 1 1 d . . .
C11 C 0.06125(5) 0.62098(19) 0.22175(11) 0.0215(3) Uani 1 1 d . . .
C12 C 0.08542(7) 0.5691(2) 0.18530(14) 0.0360(4) Uani 1 1 d . . .
H12A H 0.0975 0.4717 0.1986 0.043 Uiso 1 1 calc R . .
C13 C 0.09260(8) 0.6543(3) 0.13016(15) 0.0436(5) Uani 1 1 d . . .
H13A H 0.1089 0.6152 0.1055 0.052 Uiso 1 1 calc R . .
C14 C 0.07567(8) 0.7977(3) 0.11139(15) 0.0426(5) Uani 1 1 d . . .
H14A H 0.0807 0.8591 0.0747 0.051 Uiso 1 1 calc R . .
C15 C 0.05114(7) 0.8491(2) 0.14781(14) 0.0386(5) Uani 1 1 d . . .
H15A H 0.0392 0.9467 0.1354 0.046 Uiso 1 1 calc R . .
C21 C 0.12733(6) 0.6644(2) 0.51958(12) 0.0308(4) Uani 1 1 d . . .
C22 C 0.17038(8) 0.7050(3) 0.58992(15) 0.0466(6) Uani 1 1 d . . .
H22A H 0.1971 0.6806 0.5893 0.056 Uiso 1 1 calc R . .
C23 C 0.17424(9) 0.7806(3) 0.66037(17) 0.0579(7) Uani 1 1 d . . .
H23A H 0.2035 0.8057 0.7074 0.069 Uiso 1 1 calc R . .
C24 C 0.13532(9) 0.8192(3) 0.66181(16) 0.0518(6) Uani 1 1 d . . .
H24A H 0.1380 0.8714 0.7095 0.062 Uiso 1 1 calc R . .
C25 C 0.09253(9) 0.7810(3) 0.59314(15) 0.0441(5) Uani 1 1 d . . .
H25A H 0.0660 0.8073 0.5940 0.053 Uiso 1 1 calc R . .
C26 C 0.08855(7) 0.7036(2) 0.52262(14) 0.0351(4) Uani 1 1 d . . .
H26A H 0.0592 0.6773 0.4763 0.042 Uiso 1 1 calc R . .
C31 C 0.15923(6) 0.3963(2) 0.48560(12) 0.0283(4) Uani 1 1 d . . .
C32 C 0.20720(7) 0.3988(3) 0.52863(15) 0.0412(5) Uani 1 1 d . . .
H32A H 0.2223 0.4836 0.5246 0.049 Uiso 1 1 calc R . .
C33 C 0.23267(8) 0.2768(3) 0.57733(18) 0.0540(7) Uani 1 1 d . . .
H33A H 0.2649 0.2797 0.6061 0.065 Uiso 1 1 calc R . .
C34 C 0.21134(8) 0.1518(3) 0.58401(17) 0.0525(6) Uani 1 1 d . . .
H34A H 0.2289 0.0698 0.6173 0.063 Uiso 1 1 calc R . .
C35 C 0.16363(8) 0.1470(3) 0.54137(15) 0.0434(5) Uani 1 1 d . . .
H35A H 0.1488 0.0619 0.5459 0.052 Uiso 1 1 calc R . .
C36 C 0.13793(7) 0.2681(2) 0.49208(13) 0.0330(4) Uani 1 1 d . . .
H36A H 0.1057 0.2636 0.4626 0.040 Uiso 1 1 calc R . .
C41 C 0.15760(6) 0.6701(2) 0.39821(13) 0.0319(4) Uani 1 1 d . . .
C42 C 0.18101(7) 0.6064(3) 0.36191(16) 0.0456(5) Uani 1 1 d . . .
H42A H 0.1834 0.5019 0.3608 0.055 Uiso 1 1 calc R . .
C43 C 0.20095(8) 0.6953(3) 0.32725(18) 0.0588(7) Uani 1 1 d . . .
H43A H 0.2166 0.6508 0.3026 0.071 Uiso 1 1 calc R . .
C44 C 0.19793(8) 0.8484(4) 0.32875(17) 0.0610(8) Uani 1 1 d . . .
H44A H 0.2113 0.9082 0.3048 0.073 Uiso 1 1 calc R . .
C45 C 0.17528(9) 0.9141(3) 0.36524(18) 0.0594(7) Uani 1 1 d . . .
H45A H 0.1737 1.0188 0.3671 0.071 Uiso 1 1 calc R . .
C46 C 0.15492(8) 0.8259(3) 0.39917(16) 0.0447(5) Uani 1 1 d . . .
H46A H 0.1391 0.8713 0.4232 0.054 Uiso 1 1 calc R . .

loop_
_atom_site_aniso_label
_atom_site_aniso_U_11
_atom_site_aniso_U_22
_atom_site_aniso_U_33
_atom_site_aniso_U_23
_atom_site_aniso_U_13
_atom_site_aniso_U_12
Ru1 0.02201(9) 0.02229(9) 0.02349(9) 0.00086(5) 0.01080(7) 0.00023(5)
Ru2 0.02751(11) 0.01978(11) 0.02699(12) 0.000 0.01443(9) 0.000
P 0.0222(2) 0.0243(2) 0.0268(2) -0.00002(18) 0.01111(19) -0.00045(17)
O1 0.0883(13) 0.0302(9) 0.0613(11) -0.0015(7) 0.0485(11) 0.0093(8)
O2 0.0423(8) 0.0662(11) 0.0424(9) 0.0169(8) 0.0220(8) -0.0027(8)
O3 0.0717(12) 0.0427(10) 0.0534(11) -0.0186(9) 0.0250(10) -0.0221(9)
C1 0.0400(10) 0.0297(10) 0.0313(10) 0.0021(8) 0.0201(9) -0.0007(8)
C2 0.0265(9) 0.0330(11) 0.0316(10) 0.0041(8) 0.0117(8) 0.0005(8)
C3 0.0380(10) 0.0269(10) 0.0386(11) -0.0011(9) 0.0196(9) -0.0043(8)
N1 0.0364(9) 0.0363(9) 0.0335(9) -0.0033(8) 0.0174(8) -0.0062(7)
C11 0.0213(7) 0.0224(8) 0.0208(8) -0.0030(7) 0.0111(7) -0.0029(6)
C12 0.0385(11) 0.0355(11) 0.0375(11) -0.0005(9) 0.0223(9) 0.0015(8)
C13 0.0502(12) 0.0511(14) 0.0445(13) -0.0010(11) 0.0352(11) -0.0015(10)
C14 0.0553(13) 0.0419(13) 0.0437(13) 0.0033(10) 0.0349(11) -0.0059(10)
C15 0.0474(12) 0.0319(11) 0.0418(12) 0.0033(9) 0.0268(10) -0.0040(9)
C21 0.0341(10) 0.0264(9) 0.0286(10) -0.0010(8) 0.0140(8) -0.0025(8)
C22 0.0375(11) 0.0542(15) 0.0377(12) -0.0121(10) 0.0122(10) -0.0037(10)
C23 0.0565(15) 0.0664(18) 0.0378(13) -0.0178(12) 0.0153(12) -0.0138(13)
C24 0.0755(17) 0.0468(14) 0.0383(13) -0.0125(11) 0.0332(13) -0.0118(12)
C25 0.0587(14) 0.0385(12) 0.0462(13) -0.0046(10) 0.0349(12) -0.0017(10)
C26 0.0403(11) 0.0327(11) 0.0339(11) -0.0006(8) 0.0202(9) 0.0006(8)
C31 0.0270(9) 0.0278(10) 0.0268(9) 0.0002(8) 0.0117(7) 0.0020(7)
C32 0.0299(10) 0.0405(12) 0.0469(13) 0.0060(10) 0.0154(9) 0.0016(8)
C33 0.0301(11) 0.0583(16) 0.0601(16) 0.0145(13) 0.0139(11) 0.0118(10)
C34 0.0479(13) 0.0422(13) 0.0596(16) 0.0196(12) 0.0224(12) 0.0185(11)
C35 0.0481(12) 0.0312(11) 0.0512(13) 0.0080(10) 0.0259(11) 0.0055(9)
C36 0.0321(10) 0.0318(10) 0.0343(11) 0.0007(8) 0.0167(9) 0.0013(8)
C41 0.0232(8) 0.0355(10) 0.0318(10) 0.0034(8) 0.0106(8) -0.0045(7)
C42 0.0404(11) 0.0479(14) 0.0540(14) 0.0093(11) 0.0283(11) 0.0043(10)
C43 0.0416(13) 0.081(2) 0.0630(17) 0.0162(14) 0.0338(13) 0.0046(12)
C44 0.0383(12) 0.079(2) 0.0578(16) 0.0273(15) 0.0194(12) -0.0105(12)
C45 0.0581(15) 0.0450(15) 0.0674(18) 0.0130(13) 0.0270(14) -0.0134(12)
C46 0.0425(12) 0.0367(12) 0.0500(13) 0.0056(10) 0.0206(10) -0.0050(9)

loop_
_geom_bond_atom_site_label_1
_geom_bond_atom_site_label_2
_geom_bond_distance
_geom_bond_site_symmetry_2
_geom_bond_publ_flag
Ru1 H1 1.76(2) . ?
Ru1 C1 1.888(2) . ?
Ru1 C2 1.906(2) . ?
Ru1 C11 2.1377(17) . ?
Ru1 P 2.3495(5) . ?
Ru1 Ru1 2.8429(3) 2 ?
Ru1 Ru2 2.9546(3) . ?
Ru2 H1 1.72(2) . ?
Ru2 C3 1.866(2) . ?
Ru2 C3 1.866(2) 2 ?
Ru2 N1 2.1078(17) . ?
Ru2 N1 2.1078(17) 2 ?
Ru2 Ru1 2.9546(3) 2 ?
P C41 1.827(2) . ?
P C31 1.8421(19) . ?
P C21 1.844(2) . ?
O1 C1 1.145(2) . ?
O2 C2 1.146(2) . ?
O3 C3 1.152(3) . ?
N1 C11 1.351(2) . ?
N1 C15 1.370(3) . ?
C11 C12 1.372(3) . ?
C12 C13 1.371(3) . ?
C13 C14 1.375(3) . ?
C14 C15 1.381(3) . ?
C21 C26 1.393(3) . ?
C21 C22 1.400(3) . ?
C22 C23 1.383(3) . ?
C23 C24 1.382(4) . ?
C24 C25 1.378(3) . ?
C25 C26 1.391(3) . ?
C31 C36 1.394(3) . ?
C31 C32 1.397(3) . ?
C32 C33 1.388(3) . ?
C33 C34 1.372(4) . ?
C34 C35 1.390(3) . ?
C35 C36 1.386(3) . ?
C41 C42 1.388(3) . ?
C41 C46 1.398(3) . ?
C42 C43 1.387(3) . ?
C43 C44 1.375(4) . ?
C44 C45 1.377(4) . ?
C45 C46 1.384(3) . ?
